data_2239532
loop_
_publ_author_name
'Kaur, Manpreet'
'Jasinski, Jerry P.'
'Yathirajan, H. S.'
'Narayana, B.'
'Byrappa, K.'

_publ_section_title
;
 <i>N</i>-(1,5-Dimethyl-3-oxo-2-phenyl-2,3-dihydro-1<i>H</i>-pyrazol-4-yl)-2-(4-nitrophenyl)acetamide
;
_journal_coeditor_code HG5393
_journal_issue 6
_journal_name_full 'Acta Crystallographica Section E'
_journal_page_first o636
_journal_page_last o637
_journal_paper_doi 10.1107/S1600536814009738
_journal_volume 70
_journal_year 2014
_chemical_formula_iupac 'C19 H18 N4 O4'
_chemical_formula_moiety 'C19 H18 N4 O4'
_chemical_formula_sum 'C19 H18 N4 O4'
_chemical_formula_weight 366.37
_chemical_name_systematic
;
<i>N</i>-(1,5-Dimethyl-3-oxo-2-phenyl-2,3-dihydro-1<i>H</i>-pyrazol-4-yl)-2-(4-nitrophenyl)acetamide
;
_space_group_crystal_system triclinic
_space_group_IT_number 2
_space_group_name_Hall '-P 1'
_space_group_name_H-M_alt 'P -1'
_symmetry_space_group_name_Hall '-P 1'
_symmetry_space_group_name_H-M 'P -1'
_atom_sites_solution_hydrogens geom
_atom_sites_solution_primary direct
_audit_creation_method
;
Olex2 1.2
(compiled Apr 23 2013 17:54:37, GUI svn.r4466)
;
_cell_angle_alpha 76.305(7)
_cell_angle_beta 84.399(7)
_cell_angle_gamma 77.252(7)
_cell_formula_units_Z 2
_cell_length_a 6.7023(6)
_cell_length_b 8.6335(8)
_cell_length_c 15.8720(13)
_cell_measurement_reflns_used 2476
_cell_measurement_temperature 173(2)
_cell_measurement_theta_max 71.3560
_cell_measurement_theta_min 5.3570
_cell_volume 869.32(14)
_computing_cell_refinement 'CrysAlis PRO (Agilent, 2012)'
_computing_data_collection 'CrysAlis PRO (Agilent, 2012)'
_computing_data_reduction 'CrysAlis RED (Agilent, 2012)'
_computing_molecular_graphics 'OLEX2 (Dolomanov <i>et al.</i>, 2009)'
_computing_publication_material 'OLEX2 (Dolomanov <i>et al.</i>, 2009)'
_computing_structure_refinement 'SHELXL2012 (Sheldrick, 2008)'
_computing_structure_solution 'SUPERFLIP (Palatinus & Chapuis, 2007)'
_diffrn_ambient_temperature 173(2)
_diffrn_detector_area_resol_mean 16.0416
_diffrn_measured_fraction_theta_full 0.995
_diffrn_measured_fraction_theta_max 0.962
_diffrn_measurement_device_type 'Agilent Eos Gemini'
_diffrn_measurement_method '\w scans'
_diffrn_radiation_type CuK\a
_diffrn_radiation_wavelength 1.54184
_diffrn_reflns_av_R_equivalents 0.0295
_diffrn_reflns_limit_h_max 8
_diffrn_reflns_limit_h_min -4
_diffrn_reflns_limit_k_max 10
_diffrn_reflns_limit_k_min -10
_diffrn_reflns_limit_l_max 19
_diffrn_reflns_limit_l_min -19
_diffrn_reflns_number 5113
_diffrn_reflns_theta_full 67.684
_diffrn_reflns_theta_max 71.553
_diffrn_reflns_theta_min 5.387
_exptl_absorpt_coefficient_mu 0.835
_exptl_absorpt_correction_T_max 1.00000
_exptl_absorpt_correction_T_min 0.85144
_exptl_absorpt_correction_type multi-scan
_exptl_absorpt_process_details
;
(CrysAlis PRO and CrysAlis RED; Agilent, 2012)
;
_exptl_crystal_colour colourless
_exptl_crystal_density_diffrn 1.400
_exptl_crystal_description block
_exptl_crystal_F_000 384
_exptl_crystal_size_max 0.28
_exptl_crystal_size_mid 0.22
_exptl_crystal_size_min 0.12
_refine_diff_density_max 0.271
_refine_diff_density_min -0.212
_refine_ls_extinction_coef 0.0160(14)
_refine_ls_extinction_expression Fc^*^=kFc[1+0.001xFc^2^\l^3^/sin(2\q)]^-1/4^
_refine_ls_extinction_method 'SHELXL2012 (Sheldrick, 2008)'
_refine_ls_goodness_of_fit_ref 1.066
_refine_ls_hydrogen_treatment constr
_refine_ls_matrix_type full
_refine_ls_number_parameters 247
_refine_ls_number_reflns 3262
_refine_ls_number_restraints 0
_refine_ls_restrained_S_all 1.066
_refine_ls_R_factor_all 0.0497
_refine_ls_R_factor_gt 0.0457
_refine_ls_shift/su_max 0.000
_refine_ls_shift/su_mean 0.000
_refine_ls_structure_factor_coef Fsqd
_refine_ls_weighting_details 'w=1/[\s^2^(Fo^2^)+(0.0731P)^2^+0.1699P] where P=(Fo^2^+2Fc^2^)/3'
_refine_ls_weighting_scheme calc
_refine_ls_wR_factor_gt 0.1230
_refine_ls_wR_factor_ref 0.1292
_reflns_number_gt 2913
_reflns_number_total 3262
_reflns_threshold_expression I>2\s(I)
_cod_data_source_file hg5393sup1.cif
_cod_data_source_block I
_cod_original_cell_volume 869.33(13)
_cod_database_code 2239532
_cod_database_fobs_code 2239532
_shelx_space_group_comment
;
The symmetry employed for this shelxl refinement is uniquely defined
by the following loop, which should always be used as a source of
symmetry information in preference to the above space-group names.
They are only intended as comments.
;

loop_
_space_group_symop_operation_xyz
'x, y, z'
'-x, -y, -z'

loop_
_atom_site_type_symbol
_atom_site_label
_atom_site_fract_x
_atom_site_fract_y
_atom_site_fract_z
_atom_site_U_iso_or_equiv
_atom_site_adp_type
_atom_site_calc_flag
_atom_site_occupancy
O O1 0.1021(2) 0.22514(15) 0.69436(8) 0.0438(3) Uani d 1
O O2 0.42534(16) 0.19900(14) 0.42650(7) 0.0318(3) Uani d 1
O O3 0.5894(2) 0.31428(19) 1.03446(9) 0.0505(4) Uani d 1
O O4 0.8856(2) 0.18161(18) 1.00103(10) 0.0521(4) Uani d 1
N N1 0.2446(2) 0.05926(16) 0.60349(8) 0.0288(3) Uani d 1
H H1 0.3271 -0.0300 0.5983 0.035 Uiso calc 1
N N2 -0.10661(19) 0.30173(16) 0.44159(8) 0.0285(3) Uani d 1
N N3 0.08379(19) 0.31651(16) 0.39847(8) 0.0273(3) Uani d 1
N N4 0.6997(2) 0.22341(17) 0.99332(9) 0.0342(3) Uani d 1
C C1 0.2184(2) 0.10192(19) 0.68181(10) 0.0295(3) Uani d 1
C C2 0.3372(3) -0.02284(19) 0.75387(10) 0.0333(4) Uani d 1
H H2A 0.2456 -0.0893 0.7878 0.040 Uiso calc 1
H H2B 0.4453 -0.0940 0.7277 0.040 Uiso calc 1
C C3 0.4314(2) 0.04908(18) 0.81419(9) 0.0290(3) Uani d 1
C C4 0.3122(3) 0.1581(2) 0.86039(11) 0.0345(4) Uani d 1
H H4 0.1727 0.1924 0.8516 0.041 Uiso calc 1
C C5 0.3993(3) 0.2157(2) 0.91904(11) 0.0347(4) Uani d 1
H H5 0.3196 0.2879 0.9502 0.042 Uiso calc 1
C C6 0.6072(2) 0.16397(18) 0.93061(9) 0.0292(3) Uani d 1
C C7 0.7300(3) 0.0574(2) 0.88551(11) 0.0348(4) Uani d 1
H H7 0.8698 0.0247 0.8940 0.042 Uiso calc 1
C C8 0.6403(3) 0.0001(2) 0.82728(10) 0.0336(4) Uani d 1
H H8 0.7208 -0.0721 0.7964 0.040 Uiso calc 1
C C9 0.1396(2) 0.15810(18) 0.53105(9) 0.0273(3) Uani d 1
C C10 -0.0656(2) 0.20985(19) 0.52365(10) 0.0288(3) Uani d 1
C C11 0.2410(2) 0.22118(18) 0.45045(9) 0.0259(3) Uani d 1
C C12 0.0955(2) 0.35883(18) 0.30627(10) 0.0270(3) Uani d 1
C C13 -0.0571(3) 0.33649(19) 0.25914(10) 0.0321(4) Uani d 1
H H13 -0.1676 0.2941 0.2878 0.039 Uiso calc 1
C C14 -0.0426(3) 0.3779(2) 0.16951(11) 0.0377(4) Uani d 1
H H14 -0.1457 0.3660 0.1378 0.045 Uiso calc 1
C C15 0.1246(3) 0.4370(2) 0.12657(11) 0.0402(4) Uani d 1
H H15 0.1350 0.4629 0.0662 0.048 Uiso calc 1
C C16 0.2765(3) 0.4574(2) 0.17385(11) 0.0377(4) Uani d 1
H H16 0.3896 0.4955 0.1449 0.045 Uiso calc 1
C C17 0.2615(2) 0.42151(19) 0.26367(10) 0.0319(4) Uani d 1
H H17 0.3612 0.4391 0.2951 0.038 Uiso calc 1
C C18 -0.2656(2) 0.4522(2) 0.42912(11) 0.0346(4) Uani d 1
H H18A -0.2460 0.5174 0.4677 0.052 Uiso calc 1
H H18B -0.3983 0.4248 0.4414 0.052 Uiso calc 1
H H18C -0.2561 0.5122 0.3702 0.052 Uiso calc 1
C C19 -0.2353(3) 0.1816(2) 0.58962(11) 0.0402(4) Uani d 1
H H19A -0.2664 0.2676 0.6206 0.060 Uiso calc 1
H H19B -0.1943 0.0792 0.6296 0.060 Uiso calc 1
H H19C -0.3545 0.1799 0.5612 0.060 Uiso calc 1

loop_
_atom_site_aniso_label
_atom_site_aniso_U_11
_atom_site_aniso_U_22
_atom_site_aniso_U_33
_atom_site_aniso_U_12
_atom_site_aniso_U_13
_atom_site_aniso_U_23
O1 0.0579(8) 0.0399(7) 0.0327(6) 0.0048(6) -0.0132(5) -0.0154(5)
O2 0.0265(6) 0.0381(6) 0.0309(6) -0.0061(4) -0.0018(4) -0.0081(5)
O3 0.0527(8) 0.0643(9) 0.0441(8) -0.0095(7) -0.0063(6) -0.0315(7)
O4 0.0444(8) 0.0567(8) 0.0606(9) -0.0034(6) -0.0248(6) -0.0207(7)
N1 0.0320(7) 0.0311(7) 0.0243(6) -0.0055(5) -0.0044(5) -0.0077(5)
N2 0.0241(6) 0.0364(7) 0.0266(7) -0.0075(5) -0.0009(5) -0.0088(5)
N3 0.0253(6) 0.0338(7) 0.0244(6) -0.0067(5) -0.0013(5) -0.0088(5)
N4 0.0423(8) 0.0332(7) 0.0280(7) -0.0087(6) -0.0102(6) -0.0044(6)
C1 0.0351(8) 0.0311(8) 0.0252(7) -0.0097(6) -0.0051(6) -0.0075(6)
C2 0.0468(9) 0.0282(8) 0.0269(8) -0.0086(7) -0.0076(7) -0.0068(6)
C3 0.0401(9) 0.0276(7) 0.0197(7) -0.0090(6) -0.0050(6) -0.0023(6)
C4 0.0303(8) 0.0438(9) 0.0318(8) -0.0058(7) -0.0037(6) -0.0135(7)
C5 0.0375(9) 0.0380(9) 0.0307(8) -0.0035(7) -0.0029(6) -0.0147(7)
C6 0.0371(8) 0.0291(8) 0.0226(7) -0.0099(6) -0.0064(6) -0.0032(6)
C7 0.0322(8) 0.0377(9) 0.0328(8) -0.0025(6) -0.0080(6) -0.0065(7)
C8 0.0402(9) 0.0307(8) 0.0284(8) -0.0003(6) -0.0045(6) -0.0088(6)
C9 0.0318(8) 0.0304(8) 0.0237(7) -0.0098(6) -0.0041(6) -0.0095(6)
C10 0.0322(8) 0.0337(8) 0.0252(7) -0.0118(6) -0.0017(6) -0.0107(6)
C11 0.0284(7) 0.0275(7) 0.0254(7) -0.0068(6) -0.0041(6) -0.0106(6)
C12 0.0324(8) 0.0251(7) 0.0242(7) -0.0042(6) -0.0034(6) -0.0078(5)
C13 0.0356(8) 0.0319(8) 0.0310(8) -0.0077(6) -0.0064(6) -0.0085(6)
C14 0.0478(10) 0.0357(9) 0.0313(9) -0.0048(7) -0.0133(7) -0.0098(7)
C15 0.0567(11) 0.0367(9) 0.0234(8) -0.0037(8) -0.0041(7) -0.0041(6)
C16 0.0453(10) 0.0329(8) 0.0311(9) -0.0073(7) 0.0037(7) -0.0023(7)
C17 0.0345(8) 0.0309(8) 0.0306(8) -0.0071(6) -0.0029(6) -0.0064(6)
C18 0.0310(8) 0.0354(8) 0.0390(9) -0.0041(6) -0.0019(6) -0.0137(7)
C19 0.0346(9) 0.0571(11) 0.0315(9) -0.0166(8) 0.0025(7) -0.0098(8)

loop_
_atom_type_symbol
_atom_type_description
_atom_type_scat_dispersion_real
_atom_type_scat_dispersion_imag
_atom_type_scat_source
C C 0.0181 0.0091 'International Tables Vol C Tables 4.2.6.8 and 6.1.1.4'
H H 0.0000 0.0000 'International Tables Vol C Tables 4.2.6.8 and 6.1.1.4'
N N 0.0311 0.0180 'International Tables Vol C Tables 4.2.6.8 and 6.1.1.4'
O O 0.0492 0.0322 'International Tables Vol C Tables 4.2.6.8 and 6.1.1.4'

loop_
_geom_angle_atom_site_label_1
_geom_angle_atom_site_label_2
_geom_angle_atom_site_label_3
_geom_angle
C1 N1 H1 119.3
C1 N1 C9 121.36(13)
C9 N1 H1 119.3
N3 N2 C18 115.56(12)
C10 N2 N3 106.45(12)
C10 N2 C18 120.24(13)
N2 N3 C12 118.84(12)
C11 N3 N2 109.85(12)
C11 N3 C12 125.33(12)
O3 N4 O4 122.92(14)
O3 N4 C6 118.50(14)
O4 N4 C6 118.56(14)
O1 C1 N1 123.02(14)
O1 C1 C2 122.67(14)
N1 C1 C2 114.22(13)
C1 C2 H2A 108.6
C1 C2 H2B 108.6
H2A C2 H2B 107.6
C3 C2 C1 114.64(13)
C3 C2 H2A 108.6
C3 C2 H2B 108.6
C4 C3 C2 121.41(15)
C8 C3 C2 119.46(14)
C8 C3 C4 119.05(14)
C3 C4 H4 119.7
C5 C4 C3 120.64(15)
C5 C4 H4 119.7
C4 C5 H5 120.6
C4 C5 C6 118.71(15)
C6 C5 H5 120.6
C5 C6 N4 118.90(14)
C7 C6 N4 118.88(14)
C7 C6 C5 122.21(14)
C6 C7 H7 120.8
C6 C7 C8 118.36(15)
C8 C7 H7 120.8
C3 C8 H8 119.5
C7 C8 C3 121.01(15)
C7 C8 H8 119.5
N1 C9 C11 123.26(13)
C10 C9 N1 127.98(14)
C10 C9 C11 108.77(13)
N2 C10 C19 120.59(14)
C9 C10 N2 109.94(13)
C9 C10 C19 129.46(15)
O2 C11 N3 124.28(14)
O2 C11 C9 131.03(14)
N3 C11 C9 104.68(13)
C13 C12 N3 120.30(14)
C17 C12 N3 119.20(14)
C17 C12 C13 120.49(15)
C12 C13 H13 120.3
C14 C13 C12 119.43(16)
C14 C13 H13 120.3
C13 C14 H14 119.8
C13 C14 C15 120.40(16)
C15 C14 H14 119.8
C14 C15 H15 120.1
C14 C15 C16 119.79(15)
C16 C15 H15 120.1
C15 C16 H16 119.7
C17 C16 C15 120.67(16)
C17 C16 H16 119.7
C12 C17 H17 120.4
C16 C17 C12 119.16(15)
C16 C17 H17 120.4
N2 C18 H18A 109.5
N2 C18 H18B 109.5
N2 C18 H18C 109.5
H18A C18 H18B 109.5
H18A C18 H18C 109.5
H18B C18 H18C 109.5
C10 C19 H19A 109.5
C10 C19 H19B 109.5
C10 C19 H19C 109.5
H19A C19 H19B 109.5
H19A C19 H19C 109.5
H19B C19 H19C 109.5

loop_
_geom_bond_atom_site_label_1
_geom_bond_atom_site_label_2
_geom_bond_distance
O1 C1 1.217(2)
O2 C11 1.2436(19)
O3 N4 1.2168(19)
O4 N4 1.2278(19)
N1 H1 0.8600
N1 C1 1.3630(19)
N1 C9 1.405(2)
N2 N3 1.4047(17)
N2 C10 1.373(2)
N2 C18 1.473(2)
N3 C11 1.3905(19)
N3 C12 1.4206(19)
N4 C6 1.463(2)
C1 C2 1.523(2)
C2 H2A 0.9700
C2 H2B 0.9700
C2 C3 1.508(2)
C3 C4 1.394(2)
C3 C8 1.391(2)
C4 H4 0.9300
C4 C5 1.381(2)
C5 H5 0.9300
C5 C6 1.382(2)
C6 C7 1.378(2)
C7 H7 0.9300
C7 C8 1.384(2)
C8 H8 0.9300
C9 C10 1.357(2)
C9 C11 1.435(2)
C10 C19 1.489(2)
C12 C13 1.396(2)
C12 C17 1.390(2)
C13 H13 0.9300
C13 C14 1.382(2)
C14 H14 0.9300
C14 C15 1.386(3)
C15 H15 0.9300
C15 C16 1.386(3)
C16 H16 0.9300
C16 C17 1.384(2)
C17 H17 0.9300
C18 H18A 0.9600
C18 H18B 0.9600
C18 H18C 0.9600
C19 H19A 0.9600
C19 H19B 0.9600
C19 H19C 0.9600

loop_
_geom_hbond_atom_site_label_D
_geom_hbond_atom_site_label_H
_geom_hbond_atom_site_label_A
_geom_hbond_site_symmetry_A
_geom_hbond_distance_DH
_geom_hbond_distance_HA
_geom_hbond_distance_DA
_geom_hbond_angle_DHA
N1 H1 O2 2_656 0.86 2.03 2.8658(18) 164.4
C7 H7 O4 2_757 0.93 2.54 3.307(2) 139.4
C18 H18B O2 1_455 0.96 2.56 3.336(2) 138.2

loop_
_geom_torsion_atom_site_label_1
_geom_torsion_atom_site_label_2
_geom_torsion_atom_site_label_3
_geom_torsion_atom_site_label_4
_geom_torsion
O1 C1 C2 C3 -43.2(2)
O3 N4 C6 C5 1.4(2)
O3 N4 C6 C7 -178.19(15)
O4 N4 C6 C5 -177.43(15)
O4 N4 C6 C7 3.0(2)
N1 C1 C2 C3 140.27(14)
N1 C9 C10 N2 -178.78(14)
N1 C9 C10 C19 2.0(3)
N1 C9 C11 O2 3.9(2)
N1 C9 C11 N3 -177.63(13)
N2 N3 C11 O2 173.55(13)
N2 N3 C11 C9 -5.07(15)
N2 N3 C12 C13 -19.9(2)
N2 N3 C12 C17 160.63(13)
N3 N2 C10 C9 -4.27(16)
N3 N2 C10 C19 175.01(13)
N3 C12 C13 C14 -179.79(14)
N3 C12 C17 C16 177.76(14)
N4 C6 C7 C8 179.08(14)
C1 N1 C9 C10 -56.9(2)
C1 N1 C9 C11 123.16(16)
C1 C2 C3 C4 57.6(2)
C1 C2 C3 C8 -125.41(16)
C2 C3 C4 C5 176.33(15)
C2 C3 C8 C7 -176.71(15)
C3 C4 C5 C6 0.4(3)
C4 C3 C8 C7 0.3(2)
C4 C5 C6 N4 -179.40(14)
C4 C5 C6 C7 0.1(3)
C5 C6 C7 C8 -0.5(2)
C6 C7 C8 C3 0.2(2)
C8 C3 C4 C5 -0.7(2)
C9 N1 C1 O1 1.0(2)
C9 N1 C1 C2 177.54(13)
C10 N2 N3 C11 5.88(16)
C10 N2 N3 C12 160.12(13)
C10 C9 C11 O2 -176.07(15)
C10 C9 C11 N3 2.41(16)
C11 N3 C12 C13 130.08(16)
C11 N3 C12 C17 -49.4(2)
C11 C9 C10 N2 1.18(17)
C11 C9 C10 C19 -178.02(16)
C12 N3 C11 O2 21.4(2)
C12 N3 C11 C9 -157.26(14)
C12 C13 C14 C15 1.7(2)
C13 C12 C17 C16 -1.8(2)
C13 C14 C15 C16 -1.1(3)
C14 C15 C16 C17 -0.9(3)
C15 C16 C17 C12 2.4(2)
C17 C12 C13 C14 -0.3(2)
C18 N2 N3 C11 142.19(13)
C18 N2 N3 C12 -63.56(17)
C18 N2 C10 C9 -138.12(14)
C18 N2 C10 C19 41.2(2)
